data_7212997
loop_
_publ_author_name
'Yoshida, Noboru'
'Oshio, Hiroki'
'Ito, Tasuku'

_publ_section_title
;
 Copper(II)-assisted self-assembly of bis-N,O-bidentate Schiff bases: new
 building blocks for a double-helical supramolecular motif
;
_journal_issue 5
_journal_name_full 'Journal of the Chemical Society, Perkin Transactions 2'
_journal_page_first 975
_journal_paper_doi 10.1039/a809743g
_journal_year 1999
_chemical_formula_sum 'C53 H37 Cl3 Cu2 N4 O6'
_chemical_formula_weight 1059.35
_chemical_name_systematic
; 
 ? 
;
_space_group_IT_number 5
_symmetry_space_group_name_Hall 'C 2y'
_symmetry_space_group_name_H-M 'C 1 2 1'
_atom_sites_solution_hydrogens geom
_atom_sites_solution_primary direct
_atom_sites_solution_secondary difmap
_audit_creation_method SHELXL
_cell_angle_alpha 90.00
_cell_angle_beta 112.801(11)
_cell_angle_gamma 90.00
_cell_formula_units_Z 2
_cell_length_a 17.198(3)
_cell_length_b 14.079(2)
_cell_length_c 13.644(3)
_cell_measurement_temperature 293(2)
_cell_volume 3045.5(10)
_computing_structure_refinement 'SHELXL-93 (Sheldrick, 1993)'
_computing_structure_solution 'SHELXS-86 (Sheldrick, 1990)'
_diffrn_ambient_temperature 293(2)
_diffrn_radiation_monochromator graphite
_diffrn_radiation_source 'fine-focus sealed tube'
_diffrn_radiation_type MoK\a
_diffrn_radiation_wavelength 0.71073
_diffrn_reflns_av_R_equivalents 0.0452
_diffrn_reflns_av_sigmaI/netI 0.0357
_diffrn_reflns_limit_h_max 22
_diffrn_reflns_limit_h_min 0
_diffrn_reflns_limit_k_max 18
_diffrn_reflns_limit_k_min 0
_diffrn_reflns_limit_l_max 16
_diffrn_reflns_limit_l_min -17
_diffrn_reflns_number 3920
_diffrn_reflns_theta_max 27.49
_diffrn_reflns_theta_min 2.18
_exptl_absorpt_coefficient_mu 0.784
_exptl_crystal_density_diffrn 1.064
_exptl_crystal_F_000 998
_refine_diff_density_max 1.113
_refine_diff_density_min -0.431
_refine_diff_density_rms 0.096
_refine_ls_abs_structure_details 'Flack H D (1983), Acta Cryst. A39, 876-881'
_refine_ls_abs_structure_Flack 0.53(6)
_refine_ls_extinction_method none
_refine_ls_goodness_of_fit_all 1.070
_refine_ls_goodness_of_fit_obs 1.094
_refine_ls_matrix_type full
_refine_ls_number_parameters 326
_refine_ls_number_reflns 3613
_refine_ls_number_restraints 1
_refine_ls_restrained_S_all 1.388
_refine_ls_restrained_S_obs 1.094
_refine_ls_R_factor_all 0.0828
_refine_ls_R_factor_obs 0.0548
_refine_ls_shift/esd_max 0.006
_refine_ls_shift/esd_mean 0.001
_refine_ls_structure_factor_coef Fsqd
_refine_ls_weighting_details 'w=1/[\s^2^(Fo^2^)+(0.1077P)^2^+0.3994P] where P=(Fo^2^+2Fc^2^)/3'
_refine_ls_weighting_scheme calc
_refine_ls_wR_factor_all 0.2027
_refine_ls_wR_factor_obs 0.1439
_reflns_number_observed 2933
_reflns_number_total 3650
_reflns_observed_criterion >2sigma(I)
_cod_data_source_file 809743gsup1.cif
_cod_data_source_block L6-Cu
_cod_depositor_comments
;
The following automatic conversions were performed:

'_refine_ls_weighting_scheme' value 'calc
w=1/[\s^2^(Fo^2^)+(0.1077P)^2^+0.3994P] where P=(Fo^2^+2Fc^2^)/3' was
changed to 'calc'. New tag '_refine_ls_weighting_details' was
created. The value of the new tag was set to
'w=1/[\s^2^(Fo^2^)+(0.1077P)^2^+0.3994P] where P=(Fo^2^+2Fc^2^)/3'.

Automatic conversion script
Id: cif_fix_values 3143 2015-03-26 13:38:13Z robertas 
;
_cod_original_cell_volume 3045.5(9)
_cod_database_code 7212997

loop_
_symmetry_equiv_pos_as_xyz
'x, y, z'
'-x, y, -z'
'x+1/2, y+1/2, z'
'-x+1/2, y+1/2, -z'

loop_
_atom_site_aniso_label
_atom_site_aniso_U_11
_atom_site_aniso_U_22
_atom_site_aniso_U_33
_atom_site_aniso_U_23
_atom_site_aniso_U_13
_atom_site_aniso_U_12
Cu 0.0530(4) 0.0266(3) 0.0273(3) -0.0011(3) 0.0132(2) -0.0048(3)
Cl1 0.135(3) 0.073(2) 0.112(2) -0.020(2) 0.026(2) -0.003(2)
Cl2 0.096(2) 0.225(5) 0.102(2) 0.038(3) 0.035(2) -0.050(3)
Cl3 0.138(3) 0.106(3) 0.131(3) -0.007(3) 0.002(2) 0.032(3)
O1 0.073(3) 0.030(2) 0.029(2) -0.002(2) 0.012(2) -0.002(2)
O2 0.068(3) 0.033(2) 0.033(2) -0.004(2) 0.017(2) -0.004(2)
O3 0.053(3) 0.100(5) 0.033(2) -0.007(3) 0.010(2) 0.028(3)
N1 0.044(3) 0.031(2) 0.033(2) -0.002(2) 0.015(2) -0.004(2)
N2 0.043(2) 0.032(2) 0.034(2) 0.000(2) 0.015(2) -0.006(2)
C1 0.054(3) 0.030(3) 0.040(3) 0.005(2) 0.024(3) 0.007(2)
C2 0.062(4) 0.053(4) 0.034(3) 0.010(3) 0.015(3) 0.016(3)
C3 0.057(4) 0.050(4) 0.052(4) 0.021(3) 0.017(3) 0.019(3)
C4 0.074(5) 0.032(3) 0.082(5) 0.023(4) 0.033(4) 0.022(3)
C5 0.067(4) 0.032(3) 0.051(4) 0.011(3) 0.021(3) 0.015(3)
C6 0.048(3) 0.029(3) 0.045(3) 0.003(3) 0.024(3) 0.004(2)
C7 0.046(3) 0.029(3) 0.041(3) -0.002(2) 0.021(2) -0.001(2)
C8 0.044(3) 0.035(3) 0.031(2) -0.001(2) 0.016(2) -0.013(2)
C9 0.056(3) 0.039(3) 0.039(3) -0.007(2) 0.021(3) -0.005(3)
C10 0.053(4) 0.060(4) 0.034(3) -0.011(3) 0.013(3) -0.018(3)
C11 0.046(3) 0.067(5) 0.034(3) 0.004(3) 0.014(3) -0.018(3)
C12 0.048(3) 0.053(5) 0.043(3) 0.010(3) 0.013(3) -0.004(3)
C13 0.051(3) 0.041(3) 0.033(3) 0.003(2) 0.017(2) -0.002(2)
C14 0.046(3) 0.033(3) 0.034(3) -0.006(2) 0.007(2) -0.004(3)
C15 0.041(3) 0.046(3) 0.044(3) -0.013(3) 0.006(3) -0.001(3)
C16 0.048(3) 0.042(4) 0.051(4) -0.018(3) 0.001(3) -0.005(3)
C17 0.054(4) 0.031(3) 0.070(4) -0.008(3) 0.010(3) -0.005(3)
C18 0.054(4) 0.039(4) 0.050(4) 0.006(3) 0.014(3) -0.005(3)
C19 0.045(3) 0.031(3) 0.042(3) -0.003(2) 0.008(3) -0.001(2)
C20 0.043(3) 0.030(3) 0.040(3) 0.004(2) 0.017(2) -0.005(2)
C21 0.038(3) 0.032(2) 0.029(2) 0.000(2) 0.010(2) -0.006(2)
C22 0.041(3) 0.040(3) 0.034(3) 0.007(2) 0.011(2) 0.002(2)
C23 0.044(3) 0.053(4) 0.031(2) 0.006(2) 0.011(2) 0.007(3)
C24 0.040(3) 0.056(4) 0.032(3) -0.002(3) 0.009(2) 0.006(3)
C25 0.043(3) 0.046(4) 0.042(3) -0.001(3) 0.008(3) 0.006(3)
C26 0.037(3) 0.040(3) 0.031(3) 0.001(2) 0.005(2) -0.003(2)
C27 0.074(5) 0.075(6) 0.061(5) -0.003(4) 0.022(4) -0.013(5)

loop_
_atom_site_label
_atom_site_type_symbol
_atom_site_fract_x
_atom_site_fract_y
_atom_site_fract_z
_atom_site_U_iso_or_equiv
_atom_site_thermal_displace_type
_atom_site_occupancy
_atom_site_calc_flag
_atom_site_refinement_flags
Cu Cu 0.61058(4) -0.06574(7) 0.47379(4) 0.0364(2) Uani 1 d .
Cl1 Cl 0.7908(3) 0.0954(2) 0.8311(3) 0.1131(11) Uani 1 d .
Cl2 Cl 0.8205(2) 0.0653(4) 0.6419(3) 0.142(2) Uani 1 d .
Cl3 Cl 0.8725(3) -0.0740(4) 0.8099(3) 0.1404(15) Uani 1 d .
O1 O 0.6659(3) -0.1382(3) 0.5991(3) 0.0466(11) Uani 1 d .
O2 O 0.6069(3) 0.0390(3) 0.5599(3) 0.0452(10) Uani 1 d .
O3 O 0.6849(3) -0.1515(5) 0.0282(4) 0.064(2) Uani 1 d .
N1 N 0.5526(3) -0.1764(4) 0.3887(4) 0.0356(10) Uani 1 d .
N2 N 0.6250(3) 0.0131(4) 0.3637(4) 0.0362(10) Uani 1 d .
C1 C 0.6607(4) -0.2285(4) 0.6135(5) 0.0395(13) Uani 1 d .
C2 C 0.7041(5) -0.2663(6) 0.7179(5) 0.051(2) Uani 1 d .
H2 H 0.7348(5) -0.2262(6) 0.7736(5) 0.061 Uiso 1 calc R
C3 C 0.7003(5) -0.3617(6) 0.7362(6) 0.054(2) Uani 1 d .
H3 H 0.7299(5) -0.3849(6) 0.8044(6) 0.065 Uiso 1 calc R
C4 C 0.6544(5) -0.4242(5) 0.6575(7) 0.062(2) Uani 1 d .
H4 H 0.6527(5) -0.4884(5) 0.6727(7) 0.074 Uiso 1 calc R
C5 C 0.6108(5) -0.3905(5) 0.5551(6) 0.051(2) Uani 1 d .
H5 H 0.5799(5) -0.4319(5) 0.5008(6) 0.061 Uiso 1 calc R
C6 C 0.6138(4) -0.2906(5) 0.5337(6) 0.0393(14) Uani 1 d .
C7 C 0.5622(4) -0.2625(4) 0.4275(5) 0.0373(12) Uani 1 d .
H7 H 0.5325(4) -0.3105(4) 0.3813(5) 0.045 Uiso 1 calc R
C8 C 0.4956(4) -0.1677(4) 0.2802(4) 0.0360(11) Uani 1 d .
C9 C 0.4988(4) -0.2293(5) 0.2030(5) 0.0437(13) Uani 1 d .
H9 H 0.5402(4) -0.2759(5) 0.2195(5) 0.052 Uiso 1 calc R
C10 C 0.4392(4) -0.2203(6) 0.1007(5) 0.050(2) Uani 1 d .
H10 H 0.4408(4) -0.2618(6) 0.0486(5) 0.060 Uiso 1 calc R
C11 C 0.3793(4) -0.1539(6) 0.0745(5) 0.049(2) Uani 1 d .
C12 C 0.3767(4) -0.0901(5) 0.1498(5) 0.049(2) Uani 1 d .
H12 H 0.3358(4) -0.0428(5) 0.1304(5) 0.059 Uiso 1 calc R
C13 C 0.4337(4) -0.0955(5) 0.2529(5) 0.0415(13) Uani 1 d .
H13 H 0.4318(4) -0.0527(5) 0.3038(5) 0.050 Uiso 1 calc R
C14 C 0.6079(4) 0.1285(5) 0.5388(5) 0.0403(14) Uani 1 d .
C15 C 0.5964(4) 0.1961(5) 0.6105(5) 0.0468(15) Uani 1 d .
H15 H 0.5873(4) 0.1748(5) 0.6697(5) 0.056 Uiso 1 calc R
C16 C 0.5986(4) 0.2917(5) 0.5929(6) 0.052(2) Uani 1 d .
H16 H 0.5905(4) 0.3341(5) 0.6403(6) 0.063 Uiso 1 calc R
C17 C 0.6130(5) 0.3276(5) 0.5043(7) 0.056(2) Uani 1 d .
H17 H 0.6159(5) 0.3926(5) 0.4941(7) 0.067 Uiso 1 calc R
C18 C 0.6223(4) 0.2642(5) 0.4350(6) 0.0495(15) Uani 1 d .
H18 H 0.6309(4) 0.2872(5) 0.3761(6) 0.059 Uiso 1 calc R
C19 C 0.6196(4) 0.1652(5) 0.4480(5) 0.0418(13) Uani 1 d .
C20 C 0.6294(4) 0.1061(4) 0.3696(5) 0.0375(12) Uani 1 d .
H20 H 0.6403(4) 0.1369(4) 0.3159(5) 0.045 Uiso 1 calc R
C21 C 0.6383(4) -0.0296(4) 0.2761(4) 0.0337(11) Uani 1 d .
C22 C 0.5940(4) 0.0036(5) 0.1720(4) 0.0392(12) Uani 1 d .
H22 H 0.5556(4) 0.0532(5) 0.1595(4) 0.047 Uiso 1 calc R
C23 C 0.6079(4) -0.0380(5) 0.0883(5) 0.0435(14) Uani 1 d .
H23 H 0.5788(4) -0.0163(5) 0.0193(5) 0.052 Uiso 1 calc R
C24 C 0.6647(4) -0.1114(5) 0.1070(5) 0.0441(14) Uani 1 d .
C25 C 0.7064(4) -0.1475(5) 0.2107(5) 0.0461(14) Uani 1 d .
H25 H 0.7427(4) -0.1991(5) 0.2235(5) 0.055 Uiso 1 calc R
C26 C 0.6920(4) -0.1045(5) 0.2917(5) 0.0385(12) Uani 1 d .
H26 H 0.7199(4) -0.1273(5) 0.3605(5) 0.046 Uiso 1 calc R
C27 C 0.7968(6) 0.0087(8) 0.7418(7) 0.071(2) Uani 1 d .

loop_
_atom_type_symbol
_atom_type_description
_atom_type_scat_dispersion_real
_atom_type_scat_dispersion_imag
_atom_type_scat_source
Cu Cu 0.3201 1.2651 'International Tables Vol C Tables 4.2.6.8 and 6.1.1.4'
C C 0.0033 0.0016 'International Tables Vol C Tables 4.2.6.8 and 6.1.1.4'
H H 0.0000 0.0000 'International Tables Vol C Tables 4.2.6.8 and 6.1.1.4'
N N 0.0061 0.0033 'International Tables Vol C Tables 4.2.6.8 and 6.1.1.4'
O O 0.0106 0.0060 'International Tables Vol C Tables 4.2.6.8 and 6.1.1.4'
Cl Cl 0.1484 0.1585 'International Tables Vol C Tables 4.2.6.8 and 6.1.1.4'

loop_
_geom_angle_atom_site_label_1
_geom_angle_atom_site_label_2
_geom_angle_atom_site_label_3
_geom_angle
_geom_angle_site_symmetry_3
O1 Cu O2 89.2(2) .
O1 Cu N2 145.7(2) .
O2 Cu N2 94.5(2) .
O1 Cu N1 93.9(2) .
O2 Cu N1 148.0(2) .
N2 Cu N1 100.4(2) .
C1 O1 Cu 128.6(4) .
C14 O2 Cu 127.7(4) .
C24 O3 C11 116.7(5) 2_655
C7 N1 C8 115.2(5) .
C7 N1 Cu 122.6(4) .
C8 N1 Cu 122.1(4) .
C20 N2 C21 116.5(5) .
C20 N2 Cu 122.6(4) .
C21 N2 Cu 120.7(4) .
O1 C1 C6 123.6(6) .
O1 C1 C2 118.5(6) .
C6 C1 C2 117.8(6) .
C3 C2 C1 120.2(7) .
C2 C3 C4 122.5(7) .
C3 C4 C5 119.3(6) .
C4 C5 C6 119.3(7) .
C1 C6 C7 124.4(6) .
C1 C6 C5 120.9(6) .
C7 C6 C5 114.6(6) .
N1 C7 C6 126.7(6) .
C9 C8 C13 119.9(5) .
C9 C8 N1 121.5(6) .
C13 C8 N1 118.6(5) .
C10 C9 C8 118.7(6) .
C11 C10 C9 122.0(7) .
C10 C11 C12 120.1(6) .
C10 C11 O3 120.7(7) 2_655
C12 C11 O3 119.1(7) 2_655
C13 C12 C11 120.8(7) .
C12 C13 C8 118.5(6) .
O2 C14 C19 124.3(6) .
O2 C14 C15 118.5(6) .
C19 C14 C15 117.1(6) .
C16 C15 C14 120.8(7) .
C15 C16 C17 121.7(7) .
C18 C17 C16 117.9(7) .
C17 C18 C19 123.1(7) .
C18 C19 C20 117.9(6) .
C18 C19 C14 119.3(6) .
C20 C19 C14 122.8(6) .
N2 C20 C19 127.7(6) .
C26 C21 C22 119.0(5) .
C26 C21 N2 120.7(5) .
C22 C21 N2 120.3(5) .
C23 C22 C21 119.6(6) .
C24 C23 C22 120.0(5) .
O3 C24 C23 122.7(6) .
O3 C24 C25 116.9(6) .
C23 C24 C25 120.4(6) .
C26 C25 C24 118.2(6) .
C21 C26 C25 122.7(5) .
Cl3 C27 Cl1 109.3(5) .
Cl3 C27 Cl2 111.7(6) .
Cl1 C27 Cl2 108.5(6) .

loop_
_geom_bond_atom_site_label_1
_geom_bond_atom_site_label_2
_geom_bond_distance
_geom_bond_site_symmetry_2
Cu O1 1.899(4) .
Cu O2 1.901(5) .
Cu N2 1.959(5) .
Cu N1 1.967(5) .
Cl1 C27 1.756(10) .
Cl2 C27 1.758(10) .
Cl3 C27 1.726(11) .
O1 C1 1.295(7) .
O2 C14 1.295(9) .
O3 C24 1.374(8) .
O3 C11 1.409(8) 2_655
N1 C7 1.309(7) .
N1 C8 1.428(7) .
N2 C20 1.313(8) .
N2 C21 1.433(7) .
C1 C6 1.385(9) .
C1 C2 1.431(8) .
C2 C3 1.371(11) .
C3 C4 1.377(12) .
C4 C5 1.389(11) .
C5 C6 1.442(9) .
C6 C7 1.431(9) .
C8 C9 1.382(8) .
C8 C13 1.414(9) .
C9 C10 1.380(9) .
C10 C11 1.332(11) .
C11 C12 1.379(10) .
C11 O3 1.409(8) 2_655
C12 C13 1.370(9) .
C14 C19 1.427(10) .
C14 C15 1.432(9) .
C15 C16 1.370(10) .
C16 C17 1.417(12) .
C17 C18 1.354(11) .
C18 C19 1.409(9) .
C19 C20 1.415(9) .
C21 C26 1.363(8) .
C21 C22 1.406(8) .
C22 C23 1.384(9) .
C23 C24 1.377(9) .
C24 C25 1.409(9) .
C25 C26 1.365(9) .
